data_2243869
loop_
_publ_author_name
'Tan, Ming Yueh'
'Kwong, Huey Chong'
'Crouse, Karen A.'
'Ravoof, Thahira B. S. A.'
'Tiekink, Edward R. T.'

_publ_section_title
;
 1-{(<i>E</i>)-[4-(4-Hydroxyphenyl)butan-2-ylidene]amino}-3-phenylthiourea:
 crystal structure, Hirshfeld surface analysis and computational study
;
_journal_coeditor_code HB7978
_journal_issue 8
_journal_name_full 'Acta Crystallographica Section E'
_journal_page_first 788
_journal_page_last 794
_journal_paper_doi 10.1107/S2056989021006666
_journal_volume 77
_journal_year 2021
_chemical_formula_iupac 'C17 H19 N3 O S'
_chemical_formula_moiety 'C17 H19 N3 O S'
_chemical_formula_sum 'C17 H19 N3 O S'
_chemical_formula_weight 313.41
_chemical_name_systematic
;
1-{(<i>E</i>)-[4-(4-Hydroxyphenyl)butan-2-ylidene]amino}-3-phenylthiourea
;
_space_group_crystal_system triclinic
_space_group_IT_number 2
_space_group_name_Hall '-P 1'
_space_group_name_H-M_alt 'P -1'
_atom_sites_solution_hydrogens mixed
_atom_sites_solution_primary direct
_atom_sites_solution_secondary difmap
_audit_creation_method SHELXL-2018/3
_cell_angle_alpha 70.578(5)
_cell_angle_beta 82.671(5)
_cell_angle_gamma 68.723(6)
_cell_formula_units_Z 2
_cell_length_a 8.0605(6)
_cell_length_b 9.5635(6)
_cell_length_c 11.4397(6)
_cell_measurement_reflns_used 7107
_cell_measurement_temperature 100(2)
_cell_measurement_theta_max 72
_cell_measurement_theta_min 4
_cell_volume 774.95(9)
_computing_cell_refinement
;
CrysAlisPro (Agilent, 2012)
;
_computing_data_collection
;
CrysAlisPro (Agilent, 2012)
;
_computing_data_reduction
;
CrysAlisPro (Agilent, 2012)
;
_computing_molecular_graphics
;
ORTEP-3 for Windows (Farrugia, 2012) and DIAMOND (Brandenburg,
2006)
;
_computing_publication_material
;
PublCIF (Westrip, 2010)
;
_computing_structure_refinement
;
<i>SHELXL2018/3</i> (Sheldrick, 2015<i>b</i>)
;
_computing_structure_solution
;
SHELXT (Sheldrick, 2015<i>a</i>)
;
_diffrn_ambient_temperature 100
_diffrn_measured_fraction_theta_full 0.998
_diffrn_measured_fraction_theta_max 0.982
_diffrn_measurement_device Area
_diffrn_measurement_device_type 'Oxford Diffraction Gemini'
_diffrn_measurement_method \w
_diffrn_radiation_monochromator graphite
_diffrn_radiation_type CuK\a
_diffrn_radiation_wavelength 1.5418
_diffrn_reflns_av_R_equivalents 0.0317
_diffrn_reflns_av_unetI/netI 0.0215
_diffrn_reflns_limit_h_max 9
_diffrn_reflns_limit_h_min -9
_diffrn_reflns_limit_k_max 11
_diffrn_reflns_limit_k_min -11
_diffrn_reflns_limit_l_max 13
_diffrn_reflns_limit_l_min -13
_diffrn_reflns_number 15291
_diffrn_reflns_theta_full 67.679
_diffrn_reflns_theta_max 71.870
_diffrn_reflns_theta_min 4.098
_exptl_absorpt_coefficient_mu 1.893
_exptl_absorpt_correction_T_max 0.93
_exptl_absorpt_correction_T_min 0.52
_exptl_absorpt_correction_type multi-scan
_exptl_absorpt_process_details
;
(CrysAlisPro; Agilent, 2012)
;
_exptl_crystal_colour colourless
_exptl_crystal_density_diffrn 1.343
_exptl_crystal_description plate
_exptl_crystal_F_000 332
_exptl_crystal_size_max 0.350
_exptl_crystal_size_mid 0.210
_exptl_crystal_size_min 0.040
_refine_diff_density_max 0.362
_refine_diff_density_min -0.213
_refine_ls_extinction_method none
_refine_ls_goodness_of_fit_ref 1.033
_refine_ls_hydrogen_treatment mixed
_refine_ls_matrix_type full
_refine_ls_number_parameters 209
_refine_ls_number_reflns 2982
_refine_ls_number_restraints 3
_refine_ls_restrained_S_all 1.033
_refine_ls_R_factor_all 0.0430
_refine_ls_R_factor_gt 0.0391
_refine_ls_shift/su_max 0.000
_refine_ls_shift/su_mean 0.000
_refine_ls_structure_factor_coef Fsqd
_refine_ls_weighting_details 'w=1/[\s^2^(Fo^2^)+(0.0658P)^2^+0.2814P] where P=(Fo^2^+2Fc^2^)/3'
_refine_ls_weighting_scheme calc
_refine_ls_wR_factor_gt 0.1049
_refine_ls_wR_factor_ref 0.1085
_reflns_number_gt 2712
_reflns_number_total 2982
_reflns_threshold_expression 'I > 2\s(I)'
_cod_data_source_file hb7978sup1.cif
_cod_data_source_block I
_cod_database_code 2243869
_shelx_space_group_comment
;
The symmetry employed for this shelxl refinement is uniquely defined
by the following loop, which should always be used as a source of
symmetry information in preference to the above space-group names.
They are only intended as comments.
;
_shelx_estimated_absorpt_t_min 0.557
_shelx_estimated_absorpt_t_max 0.928

loop_
_space_group_symop_operation_xyz
'x, y, z'
'-x, -y, -z'

loop_
_atom_site_type_symbol
_atom_site_label
_atom_site_fract_x
_atom_site_fract_y
_atom_site_fract_z
_atom_site_U_iso_or_equiv
_atom_site_adp_type
_atom_site_calc_flag
_atom_site_occupancy
_atom_site_disorder_assembly
_atom_site_disorder_group
S S1 0.93080(5) 0.19624(4) 0.46989(4) 0.02796(15) Uani d 1 . .
O O1 0.12066(15) 1.17646(14) 0.21473(11) 0.0292(3) Uani d 1 . .
H H1O 0.082(3) 1.159(3) 0.2882(11) 0.044 Uiso d 1 . .
N N1 0.77812(17) 0.49550(15) 0.48469(12) 0.0233(3) Uani d 1 . .
H H1N 0.774(2) 0.5919(13) 0.4427(16) 0.028 Uiso d 1 . .
N N2 0.95702(17) 0.46117(15) 0.31940(12) 0.0237(3) Uani d 1 . .
H H2N 1.024(2) 0.3997(19) 0.2772(15) 0.028 Uiso d 1 . .
N N3 0.92493(17) 0.62221(15) 0.27822(12) 0.0235(3) Uani d 1 . .
C C1 0.8821(2) 0.39389(18) 0.42601(14) 0.0223(3) Uani d 1 . .
C C2 0.6701(2) 0.47628(18) 0.59294(14) 0.0219(3) Uani d 1 . .
C C3 0.6397(2) 0.33626(18) 0.66028(15) 0.0247(3) Uani d 1 . .
H H3 0.695700 0.243795 0.636170 0.030 Uiso calc 1 . .
C C4 0.5271(2) 0.33353(19) 0.76263(15) 0.0254(3) Uani d 1 . .
H H4 0.506601 0.238203 0.808407 0.030 Uiso calc 1 . .
C C5 0.4437(2) 0.4669(2) 0.79964(15) 0.0268(4) Uani d 1 . .
H H5 0.366970 0.463257 0.870039 0.032 Uiso calc 1 . .
C C6 0.4742(2) 0.6063(2) 0.73207(16) 0.0300(4) Uani d 1 . .
H H6 0.417842 0.698703 0.756202 0.036 Uiso calc 1 . .
C C7 0.5864(2) 0.61034(19) 0.62989(15) 0.0271(4) Uani d 1 . .
H H7 0.606583 0.705860 0.584298 0.033 Uiso calc 1 . .
C C8 0.9943(2) 0.67483(18) 0.17277(15) 0.0241(3) Uani d 1 . .
C C9 1.1028(2) 0.5771(2) 0.09267(16) 0.0323(4) Uani d 1 . .
H H9A 1.224584 0.522396 0.124235 0.048 Uiso calc 1 . .
H H9B 1.104985 0.645704 0.007433 0.048 Uiso calc 1 . .
H H9C 1.049551 0.499250 0.094012 0.048 Uiso calc 1 . .
C C10 0.9738(2) 0.84652(19) 0.12493(15) 0.0265(4) Uani d 1 . .
H H10A 0.909132 0.893089 0.045447 0.032 Uiso calc 1 . .
H H10B 1.094242 0.854018 0.106361 0.032 Uiso calc 1 . .
C C11 0.8784(2) 0.94844(19) 0.20771(15) 0.0269(4) Uani d 1 . .
H H11A 0.922435 0.889481 0.293362 0.032 Uiso calc 1 . .
H H11B 0.911704 1.044499 0.179824 0.032 Uiso calc 1 . .
C C12 0.6776(2) 0.99862(17) 0.21054(15) 0.0234(3) Uani d 1 . .
C C13 0.5843(2) 0.97100(18) 0.32206(15) 0.0254(3) Uani d 1 . .
H H13 0.648932 0.912561 0.396999 0.030 Uiso calc 1 . .
C C14 0.3991(2) 1.02660(18) 0.32684(15) 0.0260(3) Uani d 1 . .
H H14 0.338550 1.005371 0.404055 0.031 Uiso calc 1 . .
C C15 0.3032(2) 1.11362(18) 0.21756(15) 0.0247(3) Uani d 1 . .
C C16 0.3935(2) 1.14113(18) 0.10509(15) 0.0257(3) Uani d 1 . .
H H16 0.328803 1.198894 0.030121 0.031 Uiso calc 1 . .
C C17 0.5781(2) 1.08424(18) 0.10229(15) 0.0253(3) Uani d 1 . .
H H17 0.638311 1.103991 0.024812 0.030 Uiso calc 1 . .

loop_
_atom_site_aniso_label
_atom_site_aniso_U_11
_atom_site_aniso_U_22
_atom_site_aniso_U_33
_atom_site_aniso_U_12
_atom_site_aniso_U_13
_atom_site_aniso_U_23
S1 0.0328(2) 0.0182(2) 0.0289(2) -0.00720(17) 0.00688(16) -0.00644(16)
O1 0.0263(6) 0.0318(6) 0.0311(6) -0.0113(5) 0.0057(5) -0.0126(5)
N1 0.0245(7) 0.0172(6) 0.0265(7) -0.0084(5) 0.0031(5) -0.0044(5)
N2 0.0239(7) 0.0194(6) 0.0260(7) -0.0073(5) 0.0050(5) -0.0067(5)
N3 0.0212(6) 0.0201(6) 0.0280(7) -0.0085(5) 0.0002(5) -0.0044(5)
C1 0.0192(7) 0.0218(8) 0.0252(8) -0.0069(6) -0.0010(6) -0.0064(6)
C2 0.0190(7) 0.0232(8) 0.0231(7) -0.0072(6) -0.0002(6) -0.0067(6)
C3 0.0243(8) 0.0222(8) 0.0287(8) -0.0088(6) 0.0013(6) -0.0086(6)
C4 0.0253(8) 0.0247(8) 0.0260(8) -0.0116(7) 0.0008(6) -0.0046(6)
C5 0.0256(8) 0.0302(8) 0.0245(8) -0.0105(7) 0.0045(6) -0.0090(7)
C6 0.0338(9) 0.0255(8) 0.0311(9) -0.0089(7) 0.0041(7) -0.0124(7)
C7 0.0326(9) 0.0213(8) 0.0273(8) -0.0106(7) 0.0028(7) -0.0069(6)
C8 0.0177(7) 0.0250(8) 0.0266(8) -0.0068(6) -0.0010(6) -0.0045(6)
C9 0.0331(9) 0.0321(9) 0.0275(9) -0.0096(7) 0.0034(7) -0.0073(7)
C10 0.0222(8) 0.0257(8) 0.0284(8) -0.0110(6) 0.0025(6) -0.0021(7)
C11 0.0291(9) 0.0238(8) 0.0291(8) -0.0140(7) -0.0023(7) -0.0037(6)
C12 0.0287(8) 0.0174(7) 0.0270(8) -0.0116(6) 0.0008(6) -0.0069(6)
C13 0.0342(9) 0.0193(7) 0.0238(8) -0.0115(6) -0.0017(6) -0.0051(6)
C14 0.0352(9) 0.0218(8) 0.0250(8) -0.0143(7) 0.0076(7) -0.0100(6)
C15 0.0270(8) 0.0205(7) 0.0307(8) -0.0114(6) 0.0045(6) -0.0113(6)
C16 0.0294(8) 0.0239(8) 0.0243(8) -0.0096(7) -0.0002(6) -0.0076(6)
C17 0.0295(8) 0.0240(8) 0.0240(8) -0.0120(6) 0.0038(6) -0.0078(6)

loop_
_atom_type_symbol
_atom_type_description
_atom_type_scat_dispersion_real
_atom_type_scat_dispersion_imag
_atom_type_scat_source
C C 0.0181 0.0091 'International Tables Vol C Tables 4.2.6.8 and 6.1.1.4'
H H 0.0000 0.0000 'International Tables Vol C Tables 4.2.6.8 and 6.1.1.4'
N N 0.0311 0.0180 'International Tables Vol C Tables 4.2.6.8 and 6.1.1.4'
O O 0.0492 0.0322 'International Tables Vol C Tables 4.2.6.8 and 6.1.1.4'
S S 0.3331 0.5567 'International Tables Vol C Tables 4.2.6.8 and 6.1.1.4'

loop_
_geom_angle_atom_site_label_1
_geom_angle_atom_site_label_2
_geom_angle_atom_site_label_3
_geom_angle_site_symmetry_1
_geom_angle_site_symmetry_3
_geom_angle
_geom_angle_publ_flag
C15 O1 H1O . . 108.4(15) ?
C1 N1 C2 . . 132.42(13) ?
C1 N1 H1N . . 110.3(13) ?
C2 N1 H1N . . 117.2(13) ?
C1 N2 N3 . . 120.90(13) ?
C1 N2 H2N . . 117.6(13) ?
N3 N2 H2N . . 121.4(13) ?
C8 N3 N2 . . 115.76(14) ?
N1 C1 N2 . . 114.40(13) ?
N1 C1 S1 . . 128.00(12) ?
N2 C1 S1 . . 117.60(12) ?
C7 C2 C3 . . 119.28(15) ?
C7 C2 N1 . . 115.94(13) ?
C3 C2 N1 . . 124.75(15) ?
C4 C3 C2 . . 119.36(15) ?
C4 C3 H3 . . 120.3 ?
C2 C3 H3 . . 120.3 ?
C3 C4 C5 . . 121.43(14) ?
C3 C4 H4 . . 119.3 ?
C5 C4 H4 . . 119.3 ?
C4 C5 C6 . . 119.00(15) ?
C4 C5 H5 . . 120.5 ?
C6 C5 H5 . . 120.5 ?
C7 C6 C5 . . 120.06(16) ?
C7 C6 H6 . . 120.0 ?
C5 C6 H6 . . 120.0 ?
C6 C7 C2 . . 120.87(15) ?
C6 C7 H7 . . 119.6 ?
C2 C7 H7 . . 119.6 ?
N3 C8 C9 . . 125.38(14) ?
N3 C8 C10 . . 118.97(15) ?
C9 C8 C10 . . 115.60(14) ?
C8 C9 H9A . . 109.5 ?
C8 C9 H9B . . 109.5 ?
H9A C9 H9B . . 109.5 ?
C8 C9 H9C . . 109.5 ?
H9A C9 H9C . . 109.5 ?
H9B C9 H9C . . 109.5 ?
C8 C10 C11 . . 117.78(14) ?
C8 C10 H10A . . 107.9 ?
C11 C10 H10A . . 107.9 ?
C8 C10 H10B . . 107.9 ?
C11 C10 H10B . . 107.9 ?
H10A C10 H10B . . 107.2 ?
C12 C11 C10 . . 115.73(13) ?
C12 C11 H11A . . 108.3 ?
C10 C11 H11A . . 108.3 ?
C12 C11 H11B . . 108.3 ?
C10 C11 H11B . . 108.3 ?
H11A C11 H11B . . 107.4 ?
C13 C12 C17 . . 117.43(15) ?
C13 C12 C11 . . 121.19(14) ?
C17 C12 C11 . . 121.22(14) ?
C14 C13 C12 . . 121.84(15) ?
C14 C13 H13 . . 119.1 ?
C12 C13 H13 . . 119.1 ?
C13 C14 C15 . . 119.51(15) ?
C13 C14 H14 . . 120.2 ?
C15 C14 H14 . . 120.2 ?
O1 C15 C16 . . 117.28(14) ?
O1 C15 C14 . . 123.09(15) ?
C16 C15 C14 . . 119.62(15) ?
C17 C16 C15 . . 119.96(15) ?
C17 C16 H16 . . 120.0 ?
C15 C16 H16 . . 120.0 ?
C16 C17 C12 . . 121.62(15) ?
C16 C17 H17 . . 119.2 ?
C12 C17 H17 . . 119.2 ?

loop_
_geom_bond_atom_site_label_1
_geom_bond_atom_site_label_2
_geom_bond_site_symmetry_2
_geom_bond_distance
_geom_bond_publ_flag
S1 C1 . 1.6910(15) ?
O1 C15 . 1.373(2) ?
O1 H1O . 0.842(10) ?
N1 C1 . 1.340(2) ?
N1 C2 . 1.419(2) ?
N1 H1N . 0.877(9) ?
N2 C1 . 1.356(2) ?
N2 N3 . 1.3857(18) ?
N2 H2N . 0.874(9) ?
N3 C8 . 1.284(2) ?
C2 C7 . 1.392(2) ?
C2 C3 . 1.397(2) ?
C3 C4 . 1.386(2) ?
C3 H3 . 0.9500 ?
C4 C5 . 1.387(2) ?
C4 H4 . 0.9500 ?
C5 C6 . 1.392(2) ?
C5 H5 . 0.9500 ?
C6 C7 . 1.382(2) ?
C6 H6 . 0.9500 ?
C7 H7 . 0.9500 ?
C8 C9 . 1.500(2) ?
C8 C10 . 1.501(2) ?
C9 H9A . 0.9800 ?
C9 H9B . 0.9800 ?
C9 H9C . 0.9800 ?
C10 C11 . 1.524(2) ?
C10 H10A . 0.9900 ?
C10 H10B . 0.9900 ?
C11 C12 . 1.512(2) ?
C11 H11A . 0.9900 ?
C11 H11B . 0.9900 ?
C12 C13 . 1.392(2) ?
C12 C17 . 1.396(2) ?
C13 C14 . 1.392(2) ?
C13 H13 . 0.9500 ?
C14 C15 . 1.393(2) ?
C14 H14 . 0.9500 ?
C15 C16 . 1.389(2) ?
C16 C17 . 1.387(2) ?
C16 H16 . 0.9500 ?
C17 H17 . 0.9500 ?

loop_
_geom_hbond_atom_site_label_D
_geom_hbond_atom_site_label_H
_geom_hbond_atom_site_label_A
_geom_hbond_site_symmetry_A
_geom_hbond_distance_DH
_geom_hbond_distance_HA
_geom_hbond_distance_DA
_geom_hbond_angle_DHA
N1 H1N N3 . 0.877(15) 2.101(17) 2.6214(19) 117.3(12)
O1 H1O S1 1_465 0.842(14) 2.337(18) 3.1489(13) 162(2)
N2 H2N O1 1_645 0.873(17) 2.311(18) 3.1219(19) 154.5(15)
C11 H11A S1 2_766 0.99 2.84 3.7936(17) 163
C11 H11B O1 1_655 0.99 2.58 3.438(2) 145
C9 H9A Cg1 2_766 0.98 2.90 3.6862(19) 138
C4 H4 Cg2 2_666 0.95 2.90 3.6939(19) 142
C6 H6 Cg2 2_676 0.98 2.84 3.601(2) 138

loop_
_geom_torsion_atom_site_label_1
_geom_torsion_atom_site_label_2
_geom_torsion_atom_site_label_3
_geom_torsion_atom_site_label_4
_geom_torsion_site_symmetry_1
_geom_torsion_site_symmetry_2
_geom_torsion_site_symmetry_3
_geom_torsion_site_symmetry_4
_geom_torsion
_geom_torsion_publ_flag
C1 N2 N3 C8 . . . . -176.20(13) ?
C2 N1 C1 N2 . . . . 176.34(14) ?
C2 N1 C1 S1 . . . . -4.5(2) ?
N3 N2 C1 N1 . . . . 0.0(2) ?
N3 N2 C1 S1 . . . . -179.27(11) ?
C1 N1 C2 C7 . . . . 176.90(15) ?
C1 N1 C2 C3 . . . . -5.1(3) ?
C7 C2 C3 C4 . . . . -0.1(2) ?
N1 C2 C3 C4 . . . . -178.09(14) ?
C2 C3 C4 C5 . . . . 0.1(2) ?
C3 C4 C5 C6 . . . . 0.1(2) ?
C4 C5 C6 C7 . . . . -0.1(2) ?
C5 C6 C7 C2 . . . . 0.0(3) ?
C3 C2 C7 C6 . . . . 0.1(2) ?
N1 C2 C7 C6 . . . . 178.22(14) ?
N2 N3 C8 C9 . . . . 0.7(2) ?
N2 N3 C8 C10 . . . . -176.77(12) ?
N3 C8 C10 C11 . . . . 2.8(2) ?
C9 C8 C10 C11 . . . . -174.92(13) ?
C8 C10 C11 C12 . . . . -78.12(18) ?
C10 C11 C12 C13 . . . . 126.58(16) ?
C10 C11 C12 C17 . . . . -58.04(19) ?
C17 C12 C13 C14 . . . . -0.3(2) ?
C11 C12 C13 C14 . . . . 175.22(14) ?
C12 C13 C14 C15 . . . . -0.6(2) ?
C13 C14 C15 O1 . . . . -178.06(14) ?
C13 C14 C15 C16 . . . . 1.3(2) ?
O1 C15 C16 C17 . . . . 178.31(13) ?
C14 C15 C16 C17 . . . . -1.0(2) ?
C15 C16 C17 C12 . . . . 0.1(2) ?
C13 C12 C17 C16 . . . . 0.5(2) ?
C11 C12 C17 C16 . . . . -175.00(14) ?

_cod_database_fobs_code 2243869
